data_1516808
loop_
_publ_author_name
'Minkov, Vasily S.'
'Boldyreva, Elena V.'

_publ_section_title
;
 Contribution of Weak S-H&#x00B7;&#x00B7;&#x00B7;O Hydrogen Bonds to the
 Side Chain Motions in d,l-Homocysteine on Cooling.
;
_journal_issue 29
_journal_name_full 'The journal of physical chemistry. B'
_journal_page_first 8513
_journal_page_last 8523
_journal_paper_doi 10.1021/jp503154x
_journal_volume 118
_journal_year 2014
_chemical_formula_moiety 'C4 H9 N O2 S'
_chemical_formula_sum 'C4 H9 N O2 S'
_chemical_formula_weight 135.19
_chemical_name_common DL-homocysteine
_chemical_name_systematic
; 
 ? 
;
_space_group_IT_number 2
_symmetry_cell_setting triclinic
_symmetry_space_group_name_Hall '-P 1'
_symmetry_space_group_name_H-M 'P -1'
_atom_sites_solution_hydrogens geom
_atom_sites_solution_primary direct
_atom_sites_solution_secondary difmap
_audit_creation_method SHELXL-97
_cell_angle_alpha 103.123(8)
_cell_angle_beta 91.313(8)
_cell_angle_gamma 107.030(8)
_cell_formula_units_Z 2
_cell_length_a 5.1725(5)
_cell_length_b 5.4987(5)
_cell_length_c 11.3229(11)
_cell_measurement_reflns_used 7886
_cell_measurement_temperature 135(2)
_cell_measurement_theta_max 29.52
_cell_measurement_theta_min 1.85
_cell_volume 298.50(5)
_computing_structure_refinement 'SHELXL-97 (Sheldrick, 1997)'
_computing_structure_solution 'SHELXS-97 (Sheldrick, 1990)'
_diffrn_ambient_temperature 135(2)
_diffrn_detector 'image plate (34 cm diameter)'
_diffrn_detector_area_resol_mean 6.67
_diffrn_detector_type STOE
_diffrn_measured_fraction_theta_full 0.999
_diffrn_measured_fraction_theta_max 0.999
_diffrn_measurement_device '2-circle goniometer'
_diffrn_measurement_device_type 'STOE IPDS 2'
_diffrn_measurement_method 'rotation method'
_diffrn_radiation_monochromator 'plane graphite'
_diffrn_radiation_source 'fine-focus sealed tube'
_diffrn_radiation_type MoK\a
_diffrn_radiation_wavelength 0.71073
_diffrn_reflns_av_R_equivalents 0.0432
_diffrn_reflns_av_sigmaI/netI 0.0356
_diffrn_reflns_limit_h_max 7
_diffrn_reflns_limit_h_min -7
_diffrn_reflns_limit_k_max 7
_diffrn_reflns_limit_k_min -7
_diffrn_reflns_limit_l_max 14
_diffrn_reflns_limit_l_min -15
_diffrn_reflns_number 3804
_diffrn_reflns_theta_full 29.10
_diffrn_reflns_theta_max 29.10
_diffrn_reflns_theta_min 1.86
_exptl_absorpt_coefficient_mu 0.448
_exptl_absorpt_correction_T_max 0.9566
_exptl_absorpt_correction_T_min 0.7565
_exptl_absorpt_correction_type numerical
_exptl_crystal_colour colorless
_exptl_crystal_density_diffrn 1.504
_exptl_crystal_density_method 'not measured'
_exptl_crystal_description plate
_exptl_crystal_F_000 144
_exptl_crystal_size_max 0.66
_exptl_crystal_size_mid 0.41
_exptl_crystal_size_min 0.10
_refine_diff_density_max 0.321
_refine_diff_density_min -0.471
_refine_diff_density_rms 0.064
_refine_ls_extinction_method none
_refine_ls_goodness_of_fit_ref 1.052
_refine_ls_hydrogen_treatment refxyz
_refine_ls_matrix_type full
_refine_ls_number_parameters 100
_refine_ls_number_reflns 1606
_refine_ls_number_restraints 0
_refine_ls_restrained_S_all 1.052
_refine_ls_R_factor_all 0.0403
_refine_ls_R_factor_gt 0.0342
_refine_ls_shift/su_max 0.000
_refine_ls_shift/su_mean 0.000
_refine_ls_structure_factor_coef Fsqd
_refine_ls_weighting_details 'calc w=1/[\s^2^(Fo^2^)+(0.0487P)^2^+0.1176P] where P=(Fo^2^+2Fc^2^)/3'
_refine_ls_weighting_scheme calc
_refine_ls_wR_factor_gt 0.0906
_refine_ls_wR_factor_ref 0.0928
_reflns_number_gt 1430
_reflns_number_total 1606
_reflns_threshold_expression >2sigma(I)
_cod_data_source_file jp503154x_si_001.cif
_cod_data_source_block DL-homocysteine-135K
_cod_depositor_comments 'Adding full bibliography for 1516800--1516810.cif.'
_cod_database_code 1516808

loop_
_symmetry_equiv_pos_as_xyz
'x, y, z'
'-x, -y, -z'

loop_
_atom_site_label
_atom_site_type_symbol
_atom_site_fract_x
_atom_site_fract_y
_atom_site_fract_z
_atom_site_U_iso_or_equiv
_atom_site_adp_type
_atom_site_occupancy
_atom_site_symmetry_multiplicity
_atom_site_calc_flag
S1 S 1.20541(7) 0.88293(8) 0.11850(4) 0.02452(14) Uani 1 1 d
H1S H 1.275(4) 1.018(4) 0.221(2) 0.029 Uiso 1 1 d
O1 O 0.6605(2) 0.19532(19) 0.38969(10) 0.0178(2) Uani 1 1 d
O2 O 1.1104(2) 0.3167(2) 0.37204(9) 0.0173(2) Uani 1 1 d
N1 N 0.6547(2) 0.6966(2) 0.39900(12) 0.0153(2) Uani 1 1 d
H3N H 0.701(4) 0.728(4) 0.4784(19) 0.018 Uiso 1 1 d
H2N H 0.653(4) 0.855(4) 0.3871(17) 0.018 Uiso 1 1 d
H1N H 0.493(4) 0.589(4) 0.3798(18) 0.018 Uiso 1 1 d
C4 C 0.8444(3) 0.7474(3) 0.13063(14) 0.0188(3) Uani 1 1 d
H41 H 0.767(4) 0.683(4) 0.0445(18) 0.023 Uiso 1 1 d
H42 H 0.783(4) 0.893(4) 0.1727(18) 0.023 Uiso 1 1 d
C1 C 0.8788(3) 0.3494(3) 0.36882(12) 0.0140(3) Uani 1 1 d
C3 C 0.7763(3) 0.5183(3) 0.19151(13) 0.0182(3) Uani 1 1 d
H31 H 0.871(4) 0.392(4) 0.1515(18) 0.022 Uiso 1 1 d
H32 H 0.589(4) 0.432(4) 0.1765(18) 0.022 Uiso 1 1 d
C2 C 0.8582(3) 0.5930(3) 0.32923(13) 0.0143(3) Uani 1 1 d
H21 H 1.027(4) 0.726(4) 0.3499(17) 0.017 Uiso 1 1 d

loop_
_atom_site_aniso_label
_atom_site_aniso_U_11
_atom_site_aniso_U_22
_atom_site_aniso_U_33
_atom_site_aniso_U_23
_atom_site_aniso_U_13
_atom_site_aniso_U_12
S1 0.01729(19) 0.0275(2) 0.0253(2) 0.00574(15) 0.00574(14) 0.00184(15)
O1 0.0153(5) 0.0138(5) 0.0275(6) 0.0077(4) 0.0052(4) 0.0067(4)
O2 0.0132(4) 0.0173(5) 0.0238(5) 0.0050(4) 0.0018(4) 0.0083(4)
N1 0.0137(5) 0.0123(5) 0.0227(6) 0.0059(4) 0.0040(4) 0.0067(4)
C4 0.0150(6) 0.0201(7) 0.0227(7) 0.0077(6) 0.0019(5) 0.0053(5)
C1 0.0142(6) 0.0125(6) 0.0160(6) 0.0019(5) 0.0013(5) 0.0064(5)
C3 0.0176(6) 0.0140(6) 0.0214(7) 0.0040(5) 0.0006(5) 0.0026(5)
C2 0.0118(5) 0.0121(6) 0.0208(6) 0.0051(5) 0.0034(5) 0.0054(5)

loop_
_atom_type_symbol
_atom_type_description
_atom_type_scat_dispersion_real
_atom_type_scat_dispersion_imag
_atom_type_scat_source
C C 0.0033 0.0016 'International Tables Vol C Tables 4.2.6.8 and 6.1.1.4'
H H 0.0000 0.0000 'International Tables Vol C Tables 4.2.6.8 and 6.1.1.4'
O O 0.0106 0.0060 'International Tables Vol C Tables 4.2.6.8 and 6.1.1.4'
N N 0.0061 0.0033 'International Tables Vol C Tables 4.2.6.8 and 6.1.1.4'
S S 0.1246 0.1234 'International Tables Vol C Tables 4.2.6.8 and 6.1.1.4'

loop_
_geom_angle_atom_site_label_1
_geom_angle_atom_site_label_2
_geom_angle_atom_site_label_3
_geom_angle
C4 S1 H1S 99.2(10)
C2 N1 H3N 109.4(12)
C2 N1 H2N 112.8(12)
H3N N1 H2N 104.5(17)
C2 N1 H1N 111.4(13)
H3N N1 H1N 110.3(18)
H2N N1 H1N 108.1(18)
C3 C4 S1 113.63(10)
C3 C4 H41 109.1(12)
S1 C4 H41 103.0(11)
C3 C4 H42 113.1(12)
S1 C4 H42 106.6(12)
H41 C4 H42 111.0(16)
O1 C1 O2 126.26(12)
O1 C1 C2 116.78(11)
O2 C1 C2 116.88(12)
C4 C3 C2 115.11(12)
C4 C3 H31 107.8(11)
C2 C3 H31 108.3(12)
C4 C3 H32 108.5(12)
C2 C3 H32 109.3(12)
H31 C3 H32 107.4(16)
N1 C2 C3 111.16(11)
N1 C2 C1 109.30(11)
C3 C2 C1 109.11(11)
N1 C2 H21 106.8(11)
C3 C2 H21 111.2(11)
C1 C2 H21 109.2(11)

loop_
_geom_bond_atom_site_label_1
_geom_bond_atom_site_label_2
_geom_bond_distance
S1 C4 1.8178(15)
S1 H1S 1.21(2)
O1 C1 1.2617(17)
O2 C1 1.2632(16)
N1 C2 1.4972(17)
N1 H3N 0.89(2)
N1 H2N 0.92(2)
N1 H1N 0.86(2)
C4 C3 1.5267(19)
C4 H41 0.99(2)
C4 H42 0.98(2)
C1 C2 1.5360(18)
C3 C2 1.535(2)
C3 H31 1.00(2)
C3 H32 0.94(2)
C2 H21 0.942(19)

loop_
_geom_hbond_atom_site_label_D
_geom_hbond_atom_site_label_H
_geom_hbond_atom_site_label_A
_geom_hbond_distance_DH
_geom_hbond_distance_HA
_geom_hbond_distance_DA
_geom_hbond_angle_DHA
_geom_hbond_site_symmetry_A
N1 H1N O2 0.86(2) 2.09(2) 2.9343(16) 167.4(18) 1_455
N1 H2N O1 0.92(2) 1.85(2) 2.7599(15) 170.9(18) 1_565
N1 H3N O2 0.89(2) 2.03(2) 2.8630(17) 154.6(17) 2_766
N1 H3N O1 0.89(2) 2.490(19) 2.9726(16) 114.6(15) 2_666
S1 H1S O1 1.21(2) 2.53(2) 3.5813(12) 143.7(14) 1_665
S1 H1S O2 1.21(2) 2.44(2) 3.4373(11) 138.2(14) 1_565

loop_
_geom_torsion_atom_site_label_1
_geom_torsion_atom_site_label_2
_geom_torsion_atom_site_label_3
_geom_torsion_atom_site_label_4
_geom_torsion
S1 C4 C3 C2 71.75(14)
C4 C3 C2 N1 80.40(14)
C4 C3 C2 C1 -158.98(12)
O1 C1 C2 N1 38.31(16)
O2 C1 C2 N1 -144.77(12)
O1 C1 C2 C3 -83.44(15)
O2 C1 C2 C3 93.48(14)
